data_4501665
loop_
_publ_author_name
'Balamurugan, D.'
'Ramkumar, V.'
'Muraleedharan, K. M.'

_publ_section_title
;
 trans-\b2,3-Amino Acid-Based Supramolecular Synthons for Probing the
 Interrelationships between Structure, Torsion-Directed Assembly, and
 Isomorphism
;
_journal_issue 6
_journal_name_full 'Crystal Growth &amp; Design'
_journal_page_first 2460
_journal_paper_doi 10.1021/cg100208m
_journal_volume 10
_journal_year 2010
_chemical_absolute_configuration unk
_chemical_formula_moiety 'C22 H24 N4 O3'
_chemical_formula_sum 'C22 H24 N4 O3'
_chemical_formula_weight 392.45
_chemical_name_systematic
;

 ?

;
_space_group_IT_number 19
_symmetry_cell_setting orthorhombic
_symmetry_space_group_name_Hall 'P 2ac 2ab'
_symmetry_space_group_name_H-M 'P 21 21 21'
_atom_sites_solution_hydrogens geom
_atom_sites_solution_primary direct
_atom_sites_solution_secondary difmap
_audit_creation_method SHELXL-97
_cell_angle_alpha 90.00
_cell_angle_beta 90.00
_cell_angle_gamma 90.00
_cell_formula_units_Z 4
_cell_length_a 9.1712(4)
_cell_length_b 12.8168(6)
_cell_length_c 17.5657(8)
_cell_measurement_reflns_used 2931
_cell_measurement_temperature 168(2)
_cell_measurement_theta_max 24.52
_cell_measurement_theta_min 2.51
_cell_volume 2064.77(16)
_computing_cell_refinement 'APEX II,Bruker,2004'
_computing_data_collection 'APEX II,Bruker,2004'
_computing_data_reduction SAINT,Bruker,2004
_computing_molecular_graphics 'ORTEP-3 (Farrugia, 1997)'
_computing_publication_material 'SHELXL-97 (Sheldrick, 1997)'
_computing_structure_refinement 'SHELXL-97 (Sheldrick, 1997)'
_computing_structure_solution 'SHELXS-97 (Sheldrick, 1997)'
_diffrn_ambient_temperature 168(2)
_diffrn_measured_fraction_theta_full 0.975
_diffrn_measured_fraction_theta_max 0.897
_diffrn_measurement_device_type 'Bruker Apex II CCD area detector'
_diffrn_measurement_method 'phi and omega scans'
_diffrn_radiation_monochromator graphite
_diffrn_radiation_source 'fine-focus sealed tube'
_diffrn_radiation_type MoK\a
_diffrn_radiation_wavelength 0.71073
_diffrn_reflns_av_R_equivalents 0.0211
_diffrn_reflns_av_sigmaI/netI 0.0422
_diffrn_reflns_limit_h_max 7
_diffrn_reflns_limit_h_min -11
_diffrn_reflns_limit_k_max 14
_diffrn_reflns_limit_k_min -17
_diffrn_reflns_limit_l_max 18
_diffrn_reflns_limit_l_min -21
_diffrn_reflns_number 8436
_diffrn_reflns_theta_full 25.00
_diffrn_reflns_theta_max 28.31
_diffrn_reflns_theta_min 2.32
_exptl_absorpt_coefficient_mu 0.086
_exptl_absorpt_correction_T_max 0.9830
_exptl_absorpt_correction_T_min 0.9705
_exptl_absorpt_correction_type multi-scan
_exptl_absorpt_process_details 'SADABS (Bruker, 1999)'
_exptl_crystal_colour colourless
_exptl_crystal_density_diffrn 1.262
_exptl_crystal_density_method 'not measured'
_exptl_crystal_description Needle
_exptl_crystal_F_000 832
_exptl_crystal_size_max 0.35
_exptl_crystal_size_mid 0.22
_exptl_crystal_size_min 0.20
_refine_diff_density_max 0.142
_refine_diff_density_min -0.171
_refine_diff_density_rms 0.035
_refine_ls_abs_structure_details 'Flack H D (1983), Acta Cryst. A39, 876-881'
_refine_ls_abs_structure_Flack -1.2(12)
_refine_ls_extinction_method none
_refine_ls_goodness_of_fit_ref 1.007
_refine_ls_hydrogen_treatment constr
_refine_ls_matrix_type full
_refine_ls_number_parameters 292
_refine_ls_number_reflns 4197
_refine_ls_number_restraints 1
_refine_ls_restrained_S_all 1.007
_refine_ls_R_factor_all 0.0636
_refine_ls_R_factor_gt 0.0425
_refine_ls_shift/su_max 0.014
_refine_ls_shift/su_mean 0.001
_refine_ls_structure_factor_coef Fsqd
_refine_ls_weighting_details 'calc w=1/[\s^2^(Fo^2^)+(0.0492P)^2^+0.1217P] where P=(Fo^2^+2Fc^2^)/3'
_refine_ls_weighting_scheme calc
_refine_ls_wR_factor_gt 0.0890
_refine_ls_wR_factor_ref 0.0983
_reflns_number_gt 3251
_reflns_number_total 4197
_reflns_threshold_expression >2sigma(I)
_cod_data_source_file cg100208m_si_001.cif
_cod_data_source_block 5
_cod_depositor_comments
;
The following automatic conversions were performed:

'_symmetry_cell_setting' value 'Orthorhombic' changed to
'orthorhombic' according to
/home/saulius/struct/CIF-dictionaries/cif_core.dic dictionary named
'cif_core.dic' version 2.4.2 from 2011-04-26.

Automatic conversion script
Id: cif_fix_values 1715 2011-07-08 13:25:40Z adriana 
;
_cod_original_sg_symbol_H-M P2(1)2(1)2(1)
_cod_database_code 4501665

loop_
_symmetry_equiv_pos_as_xyz
'x, y, z'
'-x+1/2, -y, z+1/2'
'-x, y+1/2, -z+1/2'
'x+1/2, -y+1/2, -z'

loop_
_atom_site_label
_atom_site_type_symbol
_atom_site_fract_x
_atom_site_fract_y
_atom_site_fract_z
_atom_site_U_iso_or_equiv
_atom_site_adp_type
_atom_site_occupancy
_atom_site_symmetry_multiplicity
_atom_site_calc_flag
_atom_site_refinement_flags
_atom_site_disorder_assembly
_atom_site_disorder_group
C1 C 1.0953(2) 0.19741(17) 0.77105(11) 0.0371(5) Uani 1 1 d . . .
C2 C 1.2503(2) 0.06868(19) 0.81232(14) 0.0528(6) Uani 1 1 d . . .
H2A H 1.3486 0.0897 0.8299 0.063 Uiso 1 1 calc R . .
H2B H 1.2536 -0.0054 0.7966 0.063 Uiso 1 1 calc R . .
C3 C 1.13791(19) 0.08434(15) 0.87579(11) 0.0336(5) Uani 1 1 d . . .
H3 H 1.1879 0.1063 0.9238 0.040 Uiso 1 1 calc R . .
C4 C 1.0405(2) -0.01099(15) 0.89110(12) 0.0387(5) Uani 1 1 d . . .
H4A H 0.9470 0.0125 0.9135 0.046 Uiso 1 1 calc R . .
H4B H 1.0187 -0.0464 0.8423 0.046 Uiso 1 1 calc R . .
C5 C 1.1124(3) -0.08676(16) 0.94430(14) 0.0493(6) Uani 1 1 d . B .
C6 C 1.2079(3) -0.16245(19) 0.9188(2) 0.0793(10) Uani 1 1 d . . .
H6 H 1.2088 -0.1634 0.8647 0.095 Uiso 1 1 calc R A 1
C7A C 1.2953(13) -0.2316(8) 0.9444(11) 0.056(3) Uani 0.410(18) 1 d P B 1
H7A H 1.3567 -0.2769 0.9161 0.067 Uiso 0.410(18) 1 calc PR B 1
C8A C 1.281(2) -0.2256(10) 1.0227(10) 0.056(4) Uani 0.410(18) 1 d P B 1
H8A H 1.3356 -0.2728 1.0528 0.067 Uiso 0.410(18) 1 calc PR B 1
C9A C 1.199(2) -0.1617(11) 1.0566(9) 0.060(4) Uani 0.410(18) 1 d P B 1
H9A H 1.2050 -0.1628 1.1106 0.072 Uiso 0.410(18) 1 calc PR B 1
C7B C 1.2711(11) -0.2242(6) 0.9839(7) 0.056(3) Uani 0.590(18) 1 d P B 2
H7B H 1.3418 -0.2758 0.9719 0.067 Uiso 0.590(18) 1 calc PR B 2
C8B C 1.2338(14) -0.2116(8) 1.0616(9) 0.064(4) Uani 0.590(18) 1 d P B 2
H8B H 1.2766 -0.2547 1.0995 0.077 Uiso 0.590(18) 1 calc PR B 2
C9B C 1.1333(12) -0.1352(7) 1.0813(5) 0.055(2) Uani 0.590(18) 1 d P B 2
H9B H 1.1009 -0.1240 1.1320 0.066 Uiso 0.590(18) 1 calc PR B 2
C10 C 1.0862(4) -0.0784(2) 1.02148(16) 0.0768(9) Uani 1 1 d . . .
H10 H 1.0188 -0.0347 1.0473 0.092 Uiso 1 1 calc R B 1
C11 C 0.96133(19) 0.22800(14) 0.89293(10) 0.0266(4) Uani 1 1 d . . .
C12 C 0.85398(18) 0.30555(14) 0.85992(10) 0.0295(4) Uani 1 1 d . . .
H12 H 0.8612 0.3049 0.8031 0.035 Uiso 1 1 calc R . .
C13 C 0.8871(2) 0.41572(15) 0.88966(12) 0.0351(4) Uani 1 1 d . . .
H13A H 0.8098 0.4640 0.8721 0.042 Uiso 1 1 calc R . .
H13B H 0.8852 0.4149 0.9460 0.042 Uiso 1 1 calc R . .
C14 C 1.0338(2) 0.45607(16) 0.86310(13) 0.0443(5) Uani 1 1 d . . .
H14A H 1.1105 0.4061 0.8788 0.053 Uiso 1 1 calc R . .
H14B H 1.0341 0.4594 0.8068 0.053 Uiso 1 1 calc R . .
C15 C 1.0710(3) 0.56324(17) 0.89452(13) 0.0485(6) Uani 1 1 d . . .
H15A H 1.0013 0.6146 0.8749 0.073 Uiso 1 1 calc R . .
H15B H 1.1698 0.5826 0.8787 0.073 Uiso 1 1 calc R . .
H15C H 1.0658 0.5617 0.9502 0.073 Uiso 1 1 calc R . .
C16 C 0.70178(19) 0.26694(14) 0.88419(11) 0.0294(4) Uani 1 1 d . . .
H16 H 0.6938 0.2707 0.9409 0.035 Uiso 1 1 calc R . .
C17 C 0.67026(18) 0.15654(14) 0.85861(10) 0.0288(4) Uani 1 1 d . . .
C18 C 0.6734(3) 0.12926(17) 0.78285(12) 0.0444(5) Uani 1 1 d . . .
H18 H 0.6944 0.1809 0.7456 0.053 Uiso 1 1 calc R . .
C19 C 0.6464(3) 0.02767(17) 0.76004(13) 0.0508(6) Uani 1 1 d . . .
H19 H 0.6487 0.0102 0.7075 0.061 Uiso 1 1 calc R . .
C20 C 0.6162(2) -0.04789(17) 0.81307(14) 0.0477(6) Uani 1 1 d . . .
H20 H 0.5986 -0.1178 0.7975 0.057 Uiso 1 1 calc R . .
C21 C 0.6118(3) -0.02189(17) 0.88788(13) 0.0512(6) Uani 1 1 d . . .
H21 H 0.5906 -0.0740 0.9248 0.061 Uiso 1 1 calc R . .
C22 C 0.6378(2) 0.08005(16) 0.91123(12) 0.0416(5) Uani 1 1 d . . .
H22 H 0.6333 0.0972 0.9638 0.050 Uiso 1 1 calc R . .
N1 N 1.05284(16) 0.17174(11) 0.84474(8) 0.0280(3) Uani 1 1 d . . .
N2 N 0.59584(18) 0.34232(13) 0.84943(10) 0.0414(4) Uani 1 1 d . . .
N3 N 0.46794(19) 0.32056(13) 0.86352(9) 0.0418(4) Uani 1 1 d . . .
N4 N 0.3477(2) 0.30680(19) 0.87156(13) 0.0675(6) Uani 1 1 d . . .
O1 O 1.20438(16) 0.13297(13) 0.75039(8) 0.0515(4) Uani 1 1 d . . .
O2 O 1.04765(16) 0.26263(12) 0.72997(7) 0.0469(4) Uani 1 1 d . . .
O3 O 0.96693(14) 0.21091(10) 0.96075(7) 0.0372(3) Uani 1 1 d . . .

loop_
_atom_site_aniso_label
_atom_site_aniso_U_11
_atom_site_aniso_U_22
_atom_site_aniso_U_33
_atom_site_aniso_U_23
_atom_site_aniso_U_13
_atom_site_aniso_U_12
C1 0.0339(10) 0.0414(12) 0.0359(12) -0.0050(10) 0.0019(9) 0.0049(9)
C2 0.0414(12) 0.0516(14) 0.0655(15) 0.0004(13) 0.0056(11) 0.0192(11)
C3 0.0283(9) 0.0305(10) 0.0419(12) -0.0034(9) -0.0076(9) 0.0097(8)
C4 0.0397(11) 0.0309(10) 0.0454(12) -0.0045(9) -0.0138(10) 0.0029(9)
C5 0.0569(13) 0.0261(10) 0.0649(17) 0.0012(11) -0.0300(12) -0.0082(10)
C6 0.0762(18) 0.0382(14) 0.124(3) -0.0006(16) -0.0507(18) 0.0139(14)
C7A 0.074(6) 0.036(4) 0.058(9) -0.015(5) -0.040(6) 0.008(3)
C8A 0.091(8) 0.045(5) 0.032(11) 0.001(7) -0.037(7) -0.016(5)
C9A 0.087(10) 0.051(8) 0.041(7) 0.014(7) -0.024(6) -0.022(8)
C7B 0.090(4) 0.036(3) 0.043(9) -0.009(5) -0.033(6) 0.006(3)
C8B 0.093(6) 0.036(4) 0.063(8) 0.024(5) -0.049(5) -0.030(5)
C9B 0.072(5) 0.046(4) 0.047(4) 0.008(3) -0.015(3) -0.023(3)
C10 0.117(3) 0.0529(16) 0.0600(18) 0.0134(14) -0.0359(17) -0.0410(17)
C11 0.0247(8) 0.0259(9) 0.0291(10) -0.0023(8) -0.0008(8) -0.0003(8)
C12 0.0292(9) 0.0285(10) 0.0309(10) 0.0022(8) 0.0005(8) 0.0054(8)
C13 0.0328(10) 0.0286(10) 0.0438(11) 0.0006(9) 0.0008(9) 0.0054(8)
C14 0.0369(10) 0.0381(12) 0.0577(14) -0.0074(10) 0.0023(11) -0.0021(9)
C15 0.0522(13) 0.0390(12) 0.0545(14) -0.0030(11) 0.0012(11) -0.0036(11)
C16 0.0277(9) 0.0294(10) 0.0310(10) 0.0019(8) 0.0014(8) 0.0064(7)
C17 0.0231(9) 0.0291(10) 0.0343(11) 0.0011(8) 0.0014(8) 0.0038(7)
C18 0.0599(14) 0.0401(12) 0.0331(12) 0.0009(10) 0.0089(11) -0.0073(11)
C19 0.0641(15) 0.0458(14) 0.0425(13) -0.0131(11) 0.0114(12) -0.0113(12)
C20 0.0483(13) 0.0310(11) 0.0638(16) -0.0059(11) 0.0027(12) -0.0032(10)
C21 0.0654(15) 0.0369(12) 0.0512(15) 0.0097(11) -0.0070(12) -0.0053(11)
C22 0.0483(13) 0.0402(12) 0.0362(12) 0.0049(10) -0.0005(10) -0.0002(10)
N1 0.0256(7) 0.0300(8) 0.0285(8) 0.0018(6) -0.0008(7) 0.0046(6)
N2 0.0283(9) 0.0348(9) 0.0613(11) 0.0035(8) -0.0040(8) 0.0074(7)
N3 0.0334(10) 0.0416(11) 0.0505(11) 0.0019(8) -0.0083(8) 0.0131(8)
N4 0.0280(10) 0.0787(16) 0.0960(17) 0.0209(13) -0.0081(10) 0.0119(10)
O1 0.0472(8) 0.0641(11) 0.0431(8) -0.0003(8) 0.0142(7) 0.0227(8)
O2 0.0554(9) 0.0523(10) 0.0331(8) 0.0054(7) 0.0051(7) 0.0137(8)
O3 0.0416(7) 0.0426(8) 0.0273(8) 0.0011(6) -0.0029(6) 0.0101(7)

loop_
_atom_type_symbol
_atom_type_description
_atom_type_scat_dispersion_real
_atom_type_scat_dispersion_imag
_atom_type_scat_source
C C 0.0033 0.0016 'International Tables Vol C Tables 4.2.6.8 and 6.1.1.4'
H H 0.0000 0.0000 'International Tables Vol C Tables 4.2.6.8 and 6.1.1.4'
N N 0.0061 0.0033 'International Tables Vol C Tables 4.2.6.8 and 6.1.1.4'
O O 0.0106 0.0060 'International Tables Vol C Tables 4.2.6.8 and 6.1.1.4'

loop_
_geom_angle_atom_site_label_1
_geom_angle_atom_site_label_2
_geom_angle_atom_site_label_3
_geom_angle
O2 C1 O1 122.75(18)
O2 C1 N1 128.99(18)
O1 C1 N1 108.26(18)
O1 C2 C3 106.28(16)
O1 C2 H2A 110.5
C3 C2 H2A 110.5
O1 C2 H2B 110.5
C3 C2 H2B 110.5
H2A C2 H2B 108.7
N1 C3 C2 100.78(16)
N1 C3 C4 111.23(14)
C2 C3 C4 114.48(17)
N1 C3 H3 110.0
C2 C3 H3 110.0
C4 C3 H3 110.0
C5 C4 C3 111.59(16)
C5 C4 H4A 109.3
C3 C4 H4A 109.3
C5 C4 H4B 109.3
C3 C4 H4B 109.3
H4A C4 H4B 108.0
C10 C5 C6 118.8(3)
C10 C5 C4 119.0(2)
C6 C5 C4 122.1(2)
C7A C6 C5 140.5(9)
C7A C6 C7B 29.1(6)
C5 C6 C7B 111.5(6)
C7A C6 H6 109.8
C5 C6 H6 109.8
C7B C6 H6 138.5
C6 C7A C8A 104.5(12)
C6 C7A H7A 127.7
C8A C7A H7A 127.8
C9A C8A C7A 124.4(13)
C9A C8A H8A 117.8
C7A C8A H8A 117.8
C8A C9A C10 129.2(10)
C8A C9A H9A 115.4
C10 C9A H9A 115.4
C8B C7B C6 125.3(7)
C8B C7B H7B 117.4
C6 C7B H7B 117.3
C9B C8B C7B 118.8(7)
C9B C8B H8B 120.6
C7B C8B H8B 120.6
C10 C9B C8B 113.5(6)
C10 C9B H9B 123.3
C8B C9B H9B 123.2
C9B C10 C5 131.9(6)
C9B C10 C9A 30.4(5)
C5 C10 C9A 102.3(8)
C9B C10 H10 98.9
C5 C10 H10 128.8
C9A C10 H10 128.8
O3 C11 N1 118.55(16)
O3 C11 C12 121.50(16)
N1 C11 C12 119.91(16)
C11 C12 C13 110.16(15)
C11 C12 C16 105.79(14)
C13 C12 C16 112.34(15)
C11 C12 H12 109.5
C13 C12 H12 109.5
C16 C12 H12 109.5
C14 C13 C12 112.60(16)
C14 C13 H13A 109.1
C12 C13 H13A 109.1
C14 C13 H13B 109.1
C12 C13 H13B 109.1
H13A C13 H13B 107.8
C15 C14 C13 113.31(18)
C15 C14 H14A 108.9
C13 C14 H14A 108.9
C15 C14 H14B 108.9
C13 C14 H14B 108.9
H14A C14 H14B 107.7
C14 C15 H15A 109.5
C14 C15 H15B 109.5
H15A C15 H15B 109.5
C14 C15 H15C 109.5
H15A C15 H15C 109.5
H15B C15 H15C 109.5
N2 C16 C17 110.96(15)
N2 C16 C12 105.50(15)
C17 C16 C12 113.04(15)
N2 C16 H16 109.1
C17 C16 H16 109.1
C12 C16 H16 109.1
C18 C17 C22 118.15(18)
C18 C17 C16 121.39(17)
C22 C17 C16 120.46(17)
C17 C18 C19 121.0(2)
C17 C18 H18 119.5
C19 C18 H18 119.5
C20 C19 C18 120.2(2)
C20 C19 H19 119.9
C18 C19 H19 119.9
C21 C20 C19 119.4(2)
C21 C20 H20 120.3
C19 C20 H20 120.3
C20 C21 C22 120.8(2)
C20 C21 H21 119.6
C22 C21 H21 119.6
C17 C22 C21 120.5(2)
C17 C22 H22 119.8
C21 C22 H22 119.8
C1 N1 C11 127.69(15)
C1 N1 C3 112.15(15)
C11 N1 C3 119.25(15)
N3 N2 C16 112.92(16)
N4 N3 N2 173.9(2)
C1 O1 C2 111.57(15)

loop_
_geom_bond_atom_site_label_1
_geom_bond_atom_site_label_2
_geom_bond_distance
C1 O2 1.187(2)
C1 O1 1.348(2)
C1 N1 1.391(2)
C2 O1 1.428(3)
C2 C3 1.532(3)
C2 H2A 0.9900
C2 H2B 0.9900
C3 N1 1.470(2)
C3 C4 1.537(3)
C3 H3 1.0000
C4 C5 1.500(3)
C4 H4A 0.9900
C4 H4B 0.9900
C5 C10 1.381(4)
C5 C6 1.382(4)
C6 C7A 1.277(11)
C6 C7B 1.507(9)
C6 H6 0.9500
C7A C8A 1.384(13)
C7A H7A 0.9500
C8A C9A 1.26(2)
C8A H8A 0.9500
C9A C10 1.610(16)
C9A H9A 0.9500
C7B C8B 1.415(14)
C7B H7B 0.9500
C8B C9B 1.388(13)
C8B H8B 0.9500
C9B C10 1.349(7)
C9B H9B 0.9500
C10 H10 0.9500
C11 O3 1.212(2)
C11 N1 1.393(2)
C11 C12 1.514(2)
C12 C13 1.536(3)
C12 C16 1.541(3)
C12 H12 1.0000
C13 C14 1.516(3)
C13 H13A 0.9900
C13 H13B 0.9900
C14 C15 1.519(3)
C14 H14A 0.9900
C14 H14B 0.9900
C15 H15A 0.9800
C15 H15B 0.9800
C15 H15C 0.9800
C16 N2 1.500(2)
C16 C17 1.513(3)
C16 H16 1.0000
C17 C18 1.376(3)
C17 C22 1.380(3)
C18 C19 1.385(3)
C18 H18 0.9500
C19 C20 1.372(3)
C19 H19 0.9500
C20 C21 1.356(3)
C20 H20 0.9500
C21 C22 1.390(3)
C21 H21 0.9500
C22 H22 0.9500
N2 N3 1.231(2)
N3 N4 1.126(2)

loop_
_geom_torsion_atom_site_label_1
_geom_torsion_atom_site_label_2
_geom_torsion_atom_site_label_3
_geom_torsion_atom_site_label_4
_geom_torsion
O1 C2 C3 N1 -9.1(2)
O1 C2 C3 C4 110.37(19)
N1 C3 C4 C5 -162.00(17)
C2 C3 C4 C5 84.6(2)
C3 C4 C5 C10 92.3(2)
C3 C4 C5 C6 -85.4(3)
C10 C5 C6 C7A -5.2(10)
C4 C5 C6 C7A 172.6(9)
C10 C5 C6 C7B -1.0(5)
C4 C5 C6 C7B 176.8(4)
C5 C6 C7A C8A 2.2(16)
C7B C6 C7A C8A -5.9(9)
C6 C7A C8A C9A -1.6(19)
C7A C8A C9A C10 4(2)
C7A C6 C7B C8B 177.5(18)
C5 C6 C7B C8B 3.1(9)
C6 C7B C8B C9B -1.5(12)
C7B C8B C9B C10 -2.1(10)
C8B C9B C10 C5 4.8(8)
C8B C9B C10 C9A -11.8(10)
C6 C5 C10 C9B -3.1(6)
C4 C5 C10 C9B 179.0(5)
C6 C5 C10 C9A 5.3(5)
C4 C5 C10 C9A -172.5(5)
C8A C9A C10 C9B 161(2)
C8A C9A C10 C5 -6.1(14)
O3 C11 C12 C13 63.6(2)
N1 C11 C12 C13 -118.77(17)
O3 C11 C12 C16 -58.1(2)
N1 C11 C12 C16 119.59(18)
C11 C12 C13 C14 64.9(2)
C16 C12 C13 C14 -177.47(16)
C12 C13 C14 C15 -177.73(17)
C11 C12 C16 N2 -178.41(15)
C13 C12 C16 N2 61.36(19)
C11 C12 C16 C17 -56.99(19)
C13 C12 C16 C17 -177.22(15)
N2 C16 C17 C18 59.6(2)
C12 C16 C17 C18 -58.6(2)
N2 C16 C17 C22 -120.56(18)
C12 C16 C17 C22 121.16(19)
C22 C17 C18 C19 -0.7(3)
C16 C17 C18 C19 179.1(2)
C17 C18 C19 C20 -0.2(4)
C18 C19 C20 C21 0.6(4)
C19 C20 C21 C22 -0.2(4)
C18 C17 C22 C21 1.1(3)
C16 C17 C22 C21 -178.68(19)
C20 C21 C22 C17 -0.7(4)
O2 C1 N1 C11 -12.1(3)
O1 C1 N1 C11 168.67(17)
O2 C1 N1 C3 178.9(2)
O1 C1 N1 C3 -0.3(2)
O3 C11 N1 C1 -159.97(18)
C12 C11 N1 C1 22.3(3)
O3 C11 N1 C3 8.3(2)
C12 C11 N1 C3 -169.47(16)
C2 C3 N1 C1 5.9(2)
C4 C3 N1 C1 -115.87(18)
C2 C3 N1 C11 -164.08(16)
C4 C3 N1 C11 74.2(2)
C17 C16 N2 N3 56.6(2)
C12 C16 N2 N3 179.34(16)
C16 N2 N3 N4 -167(2)
O2 C1 O1 C2 174.5(2)
N1 C1 O1 C2 -6.2(2)
C3 C2 O1 C1 9.9(2)
